data_4107165
loop_
_publ_author_name
'Philipp Bissinger'
'Holger Braunschweig'
'Alexander Damme'
'Rian D. Dewhurst'
'Thomas Kupfer'
'Krzysztof Radacki'
'Katharina Wagner'

_publ_contact_author_address
; Institut fuer Anorganische Chemie
Universitaet Wuerzburg
Am Hubland
97074 Wuerzburg, Germany
;
_publ_contact_author_email H.Braunschweig@mail.uni-wuerzburg.de
_publ_contact_author_fax +49-931-3184623
_publ_contact_author_name 'Prof. Dr. Holger Braunschweig'
_publ_contact_author_phone +49-931-3185260
_publ_section_title
;
 Generation of a Carbene-Stabilized Bora-borylene and its Insertion into a
 C-H Bond
;
_journal_name_full 'Journal of the American Chemical Society'
_journal_page_first 19044
_journal_page_last 19047
_journal_paper_doi 10.1021/ja208372k
_journal_volume 133
_journal_year 2011
_chemical_formula_moiety 'C46 H56 B2 N2'
_chemical_formula_sum 'C46 H56 B2 N2'
_chemical_formula_weight 658.55
_chemical_name_common
;
?
;
_chemical_name_systematic
; 
?
;
_space_group_IT_number 14
_symmetry_cell_setting monoclinic
_symmetry_space_group_name_Hall '-P 2ybc'
_symmetry_space_group_name_H-M 'P 1 21/c 1'
_atom_sites_solution_hydrogens geom
_atom_sites_solution_primary direct
_atom_sites_solution_secondary difmap
_audit_creation_method SHELXL-97
_cell_angle_alpha 90.00
_cell_angle_beta 108.469(2)
_cell_angle_gamma 90.00
_cell_formula_units_Z 4
_cell_length_a 16.1228(8)
_cell_length_b 20.1874(11)
_cell_length_c 12.8165(7)
_cell_measurement_reflns_used 8150
_cell_measurement_temperature 100(2)
_cell_measurement_theta_max 25.86
_cell_measurement_theta_min 2.62
_cell_volume 3956.6(4)
_computing_cell_refinement 'Saint+ ver. 7.68A (Bruker AXS)'
_computing_data_collection 'APEX2 ver. 2010.3 (Bruker AXS)'
_computing_data_reduction 'Saint+ ver. 7.68A (Bruker AXS)'
_computing_molecular_graphics 'XP ver. 5.1 (Bruker AXS, 1998)'
_computing_publication_material 'SHELXL-97 (Sheldrick, 2008)'
_computing_structure_refinement 'SHELXL-97 (Sheldrick, 1997)'
_computing_structure_solution 'SHELXS-97 (Sheldrick, 1990)'
_diffrn_ambient_temperature 100(2)
_diffrn_measured_fraction_theta_full 0.999
_diffrn_measured_fraction_theta_max 0.999
_diffrn_measurement_device_type 'Bruker APEX-II CCD'
_diffrn_measurement_method '\f and \w scans'
_diffrn_radiation_monochromator 'multi-layer mirror'
_diffrn_radiation_source 'rotating anode'
_diffrn_radiation_type MoK\a
_diffrn_radiation_wavelength 0.71073
_diffrn_reflns_av_R_equivalents 0.0654
_diffrn_reflns_av_sigmaI/netI 0.0490
_diffrn_reflns_limit_h_max 20
_diffrn_reflns_limit_h_min -20
_diffrn_reflns_limit_k_max 25
_diffrn_reflns_limit_k_min -25
_diffrn_reflns_limit_l_max 16
_diffrn_reflns_limit_l_min -9
_diffrn_reflns_number 57322
_diffrn_reflns_theta_full 26.00
_diffrn_reflns_theta_max 26.39
_diffrn_reflns_theta_min 1.33
_exptl_absorpt_coefficient_mu 0.062
_exptl_absorpt_correction_T_max 0.7454
_exptl_absorpt_correction_T_min 0.6256
_exptl_absorpt_correction_type multi-scan
_exptl_absorpt_process_details 'Sadabs 2008/1 (Brucker 2008)'
_exptl_crystal_colour colourless
_exptl_crystal_density_diffrn 1.106
_exptl_crystal_description needle
_exptl_crystal_F_000 1424
_exptl_crystal_size_max 0.50
_exptl_crystal_size_mid 0.30
_exptl_crystal_size_min 0.13
_refine_diff_density_max 0.426
_refine_diff_density_min -0.307
_refine_diff_density_rms 0.049
_refine_ls_extinction_method none
_refine_ls_goodness_of_fit_ref 1.037
_refine_ls_hydrogen_treatment mixed
_refine_ls_matrix_type full
_refine_ls_number_parameters 467
_refine_ls_number_reflns 8075
_refine_ls_number_restraints 0
_refine_ls_restrained_S_all 1.037
_refine_ls_R_factor_all 0.0866
_refine_ls_R_factor_gt 0.0568
_refine_ls_shift/su_max 0.012
_refine_ls_shift/su_mean 0.000
_refine_ls_structure_factor_coef Fsqd
_refine_ls_weighting_details 'calc w=1/[\s^2^(Fo^2^)+(0.0785P)^2^+1.8856P] where P=(Fo^2^+2Fc^2^)/3'
_refine_ls_weighting_scheme calc
_refine_ls_wR_factor_gt 0.1458
_refine_ls_wR_factor_ref 0.1647
_reflns_number_gt 5703
_reflns_number_total 8075
_reflns_threshold_expression >2sigma(I)
_cod_data_source_file ja208372k_si_001_2.cif
_cod_data_source_block 3
_cod_database_code 4107165

loop_
_symmetry_equiv_pos_as_xyz
'x, y, z'
'-x, y+1/2, -z+1/2'
'-x, -y, -z'
'x, -y-1/2, z-1/2'

loop_
_atom_site_label
_atom_site_type_symbol
_atom_site_fract_x
_atom_site_fract_y
_atom_site_fract_z
_atom_site_U_iso_or_equiv
_atom_site_adp_type
_atom_site_occupancy
_atom_site_symmetry_multiplicity
_atom_site_calc_flag
_atom_site_refinement_flags
B1 B 0.24358(13) 0.64843(10) 0.11021(18) 0.0200(4) Uani 1 1 d .
H1 H 0.3032(12) 0.6756(10) 0.1845(17) 0.025(5) Uiso 1 1 d .
B2 B 0.31968(13) 0.60221(10) 0.19913(17) 0.0203(4) Uani 1 1 d .
C1_1 C 0.27253(11) 0.58034(9) 0.28597(15) 0.0197(4) Uani 1 1 d .
C2_1 C 0.30097(12) 0.53977(9) 0.38001(16) 0.0226(4) Uani 1 1 d .
C3_1 C 0.24312(13) 0.52441(9) 0.43736(16) 0.0258(4) Uani 1 1 d .
H3_1 H 0.2622 0.4957 0.4991 0.031 Uiso 1 1 calc R
C4_1 C 0.15853(12) 0.54944(9) 0.40787(16) 0.0256(4) Uani 1 1 d .
C5_1 C 0.13036(12) 0.58966(9) 0.31545(16) 0.0227(4) Uani 1 1 d .
H5_1 H 0.0729 0.6076 0.2939 0.027 Uiso 1 1 calc R
C6_1 C 0.18555(11) 0.60395(9) 0.25420(15) 0.0199(4) Uani 1 1 d .
C7_1 C 0.39297(13) 0.51243(11) 0.42303(18) 0.0312(5) Uani 1 1 d .
H7A_1 H 0.4334 0.5480 0.4588 0.047 Uiso 1 1 calc R
H7B_1 H 0.4099 0.4944 0.3617 0.047 Uiso 1 1 calc R
H7C_1 H 0.3952 0.4772 0.4764 0.047 Uiso 1 1 calc R
C8_1 C 0.09883(14) 0.53470(12) 0.4750(2) 0.0385(5) Uani 1 1 d .
H8A_1 H 0.0899 0.5751 0.5124 0.058 Uiso 1 1 calc R
H8B_1 H 0.1255 0.5006 0.5298 0.058 Uiso 1 1 calc R
H8C_1 H 0.0424 0.5188 0.4264 0.058 Uiso 1 1 calc R
C9_1 C 0.15726(11) 0.64162(9) 0.14764(16) 0.0217(4) Uani 1 1 d .
H9A_1 H 0.1347 0.6859 0.1582 0.026 Uiso 1 1 calc R
H9B_1 H 0.1107 0.6173 0.0915 0.026 Uiso 1 1 calc R
C1_2 C 0.41755(11) 0.58332(9) 0.21034(15) 0.0197(4) Uani 1 1 d .
C2_2 C 0.43507(12) 0.52925(9) 0.15109(15) 0.0210(4) Uani 1 1 d .
C3_2 C 0.52073(12) 0.50951(9) 0.16544(16) 0.0245(4) Uani 1 1 d .
H3_2 H 0.5309 0.4724 0.1255 0.029 Uiso 1 1 calc R
C4_2 C 0.59183(12) 0.54271(10) 0.23692(16) 0.0252(4) Uani 1 1 d .
C5_2 C 0.57476(12) 0.59631(10) 0.29463(16) 0.0252(4) Uani 1 1 d .
H5_2 H 0.6224 0.6199 0.3434 0.030 Uiso 1 1 calc R
C6_2 C 0.48982(12) 0.61660(9) 0.28323(16) 0.0222(4) Uani 1 1 d .
C7_2 C 0.36108(13) 0.49340(10) 0.06925(17) 0.0282(4) Uani 1 1 d .
H7A_2 H 0.3844 0.4570 0.0364 0.042 Uiso 1 1 calc R
H7B_2 H 0.3291 0.5242 0.0114 0.042 Uiso 1 1 calc R
H7C_2 H 0.3214 0.4756 0.1065 0.042 Uiso 1 1 calc R
C8_2 C 0.68435(13) 0.52150(12) 0.24945(18) 0.0357(5) Uani 1 1 d .
H8A_2 H 0.7255 0.5500 0.3035 0.053 Uiso 1 1 calc R
H8B_2 H 0.6948 0.5253 0.1784 0.053 Uiso 1 1 calc R
H8C_2 H 0.6928 0.4754 0.2746 0.053 Uiso 1 1 calc R
C9_2 C 0.47616(12) 0.67452(10) 0.34996(17) 0.0275(4) Uani 1 1 d .
H9A_2 H 0.5319 0.6864 0.4050 0.041 Uiso 1 1 calc R
H9B_2 H 0.4337 0.6625 0.3871 0.041 Uiso 1 1 calc R
H9C_2 H 0.4540 0.7124 0.3012 0.041 Uiso 1 1 calc R
C1_3 C 0.24268(11) 0.67424(9) -0.00433(15) 0.0200(4) Uani 1 1 d .
N2_3 N 0.30786(10) 0.70510(7) -0.02997(13) 0.0216(3) Uani 1 1 d .
C3_3 C 0.28361(12) 0.72289(10) -0.14746(16) 0.0269(4) Uani 1 1 d .
H3A_3 H 0.3282 0.7075 -0.1802 0.032 Uiso 1 1 calc R
H3B_3 H 0.2758 0.7713 -0.1582 0.032 Uiso 1 1 calc R
C4_3 C 0.19722(14) 0.68619(12) -0.19662(17) 0.0356(5) Uani 1 1 d .
H4A_3 H 0.1516 0.7158 -0.2436 0.043 Uiso 1 1 calc R
H4B_3 H 0.2043 0.6475 -0.2405 0.043 Uiso 1 1 calc R
N5_3 N 0.17568(10) 0.66539(8) -0.09861(13) 0.0242(4) Uani 1 1 d .
C1_4 C 0.38211(11) 0.73780(9) 0.04506(15) 0.0202(4) Uani 1 1 d .
C2_4 C 0.46569(12) 0.71383(9) 0.05703(16) 0.0225(4) Uani 1 1 d .
C3_4 C 0.53683(12) 0.74906(10) 0.12431(17) 0.0273(4) Uani 1 1 d .
H3_4 H 0.5941 0.7324 0.1358 0.033 Uiso 1 1 calc R
C4_4 C 0.52658(13) 0.80783(10) 0.17510(17) 0.0309(5) Uani 1 1 d .
C5_4 C 0.44251(13) 0.83104(10) 0.15910(17) 0.0292(5) Uani 1 1 d .
H5_4 H 0.4347 0.8713 0.1932 0.035 Uiso 1 1 calc R
C6_4 C 0.36932(12) 0.79701(9) 0.09450(16) 0.0232(4) Uani 1 1 d .
C7_4 C 0.48007(13) 0.65365(9) -0.00332(17) 0.0268(4) Uani 1 1 d .
H7A_4 H 0.4285 0.6249 -0.0199 0.040 Uiso 1 1 calc R
H7B_4 H 0.5314 0.6295 0.0425 0.040 Uiso 1 1 calc R
H7C_4 H 0.4897 0.6671 -0.0721 0.040 Uiso 1 1 calc R
C8_4 C 0.60528(16) 0.84555(13) 0.2458(2) 0.0493(6) Uani 1 1 d .
H8A_4 H 0.6440 0.8559 0.2026 0.074 Uiso 1 1 calc R
H8B_4 H 0.6368 0.8184 0.3094 0.074 Uiso 1 1 calc R
H8C_4 H 0.5860 0.8868 0.2713 0.074 Uiso 1 1 calc R
C9_4 C 0.27892(13) 0.82414(10) 0.07564(18) 0.0301(5) Uani 1 1 d .
H9A_4 H 0.2510 0.8323 -0.0031 0.045 Uiso 1 1 calc R
H9B_4 H 0.2827 0.8658 0.1163 0.045 Uiso 1 1 calc R
H9C_4 H 0.2442 0.7920 0.1015 0.045 Uiso 1 1 calc R
C1_5 C 0.08984(11) 0.64070(9) -0.10975(15) 0.0232(4) Uani 1 1 d .
C2_5 C 0.02635(12) 0.68543(10) -0.10056(16) 0.0261(4) Uani 1 1 d .
C3_5 C -0.05669(12) 0.66115(10) -0.11261(18) 0.0296(5) Uani 1 1 d .
H3_5 H -0.1007 0.6910 -0.1071 0.036 Uiso 1 1 calc R
C4_5 C -0.07757(12) 0.59475(10) -0.13237(17) 0.0279(4) Uani 1 1 d .
C5_5 C -0.01300(12) 0.55191(10) -0.14174(17) 0.0277(4) Uani 1 1 d .
H5_5 H -0.0264 0.5062 -0.1550 0.033 Uiso 1 1 calc R
C6_5 C 0.07071(12) 0.57384(10) -0.13233(16) 0.0250(4) Uani 1 1 d .
C7_5 C 0.04721(14) 0.75760(10) -0.0761(2) 0.0383(5) Uani 1 1 d .
H7A_5 H 0.0807 0.7629 0.0019 0.057 Uiso 1 1 calc R
H7B_5 H -0.0073 0.7829 -0.0929 0.057 Uiso 1 1 calc R
H7C_5 H 0.0818 0.7739 -0.1214 0.057 Uiso 1 1 calc R
C8_5 C -0.16825(13) 0.56940(12) -0.1460(2) 0.0413(6) Uani 1 1 d .
H8A_5 H -0.1975 0.5994 -0.1087 0.062 Uiso 1 1 calc R
H8B_5 H -0.1645 0.5250 -0.1138 0.062 Uiso 1 1 calc R
H8C_5 H -0.2018 0.5673 -0.2245 0.062 Uiso 1 1 calc R
C9_5 C 0.13835(13) 0.52580(11) -0.1447(2) 0.0383(5) Uani 1 1 d .
H9A_5 H 0.1218 0.4807 -0.1312 0.057 Uiso 1 1 calc R
H9B_5 H 0.1953 0.5367 -0.0914 0.057 Uiso 1 1 calc R
H9C_5 H 0.1420 0.5288 -0.2194 0.057 Uiso 1 1 calc R
C1_6 C 0.1313(2) 0.20720(15) 0.9133(2) 0.0621(8) Uani 1 1 d .
C2_6 C 0.0906(2) 0.26254(15) 0.8688(3) 0.0644(8) Uani 1 1 d .
H2_6 H 0.0289 0.2614 0.8358 0.077 Uiso 1 1 calc R
C3_6 C 0.1338(3) 0.3218(2) 0.8682(3) 0.0976(13) Uani 1 1 d .
H3_6 H 0.1023 0.3595 0.8323 0.117 Uiso 1 1 calc R
C4_6 C 0.2205(4) 0.3258(3) 0.9185(5) 0.130(2) Uani 1 1 d .
H4_6 H 0.2510 0.3659 0.9178 0.156 Uiso 1 1 calc R
C5_6 C 0.2641(3) 0.2705(5) 0.9710(5) 0.133(2) Uani 1 1 d .
H5_6 H 0.3246 0.2733 1.0117 0.159 Uiso 1 1 calc R
C6_6 C 0.2204(3) 0.2109(3) 0.9649(4) 0.1126(16) Uani 1 1 d .
H6_6 H 0.2520 0.1723 0.9965 0.135 Uiso 1 1 calc R
C7_6 C 0.0859(3) 0.14466(18) 0.9119(3) 0.1085(15) Uani 1 1 d .
H7A_6 H 0.0252 0.1488 0.8643 0.163 Uiso 1 1 calc R
H7B_6 H 0.0871 0.1335 0.9867 0.163 Uiso 1 1 calc R
H7C_6 H 0.1151 0.1096 0.8836 0.163 Uiso 1 1 calc R

loop_
_atom_site_aniso_label
_atom_site_aniso_U_11
_atom_site_aniso_U_22
_atom_site_aniso_U_33
_atom_site_aniso_U_23
_atom_site_aniso_U_13
_atom_site_aniso_U_12
B1 0.0196(10) 0.0192(10) 0.0211(11) 0.0003(9) 0.0061(8) -0.0008(8)
B2 0.0245(11) 0.0157(10) 0.0209(11) -0.0027(8) 0.0073(9) -0.0009(8)
C1_1 0.0210(9) 0.0167(9) 0.0220(10) -0.0026(8) 0.0078(7) -0.0015(7)
C2_1 0.0247(10) 0.0202(9) 0.0228(10) -0.0012(8) 0.0076(8) 0.0001(8)
C3_1 0.0323(11) 0.0234(10) 0.0215(10) 0.0036(8) 0.0082(8) -0.0021(8)
C4_1 0.0281(10) 0.0245(10) 0.0272(11) -0.0033(8) 0.0129(8) -0.0072(8)
C5_1 0.0219(9) 0.0215(9) 0.0252(10) -0.0034(8) 0.0083(8) -0.0021(7)
C6_1 0.0217(9) 0.0165(9) 0.0212(10) -0.0036(7) 0.0063(8) -0.0028(7)
C7_1 0.0318(11) 0.0323(11) 0.0298(11) 0.0097(9) 0.0101(9) 0.0064(9)
C8_1 0.0379(12) 0.0444(13) 0.0408(13) 0.0088(11) 0.0233(11) -0.0011(10)
C9_1 0.0195(9) 0.0217(9) 0.0239(10) -0.0002(8) 0.0071(8) 0.0011(7)
C1_2 0.0218(9) 0.0201(9) 0.0184(9) 0.0043(8) 0.0080(7) 0.0012(7)
C2_2 0.0238(9) 0.0180(9) 0.0229(10) 0.0029(8) 0.0097(8) 0.0009(7)
C3_2 0.0289(10) 0.0219(9) 0.0258(11) 0.0032(8) 0.0130(9) 0.0069(8)
C4_2 0.0223(10) 0.0310(10) 0.0232(10) 0.0085(9) 0.0087(8) 0.0078(8)
C5_2 0.0199(9) 0.0307(11) 0.0232(10) 0.0015(9) 0.0043(8) -0.0004(8)
C6_2 0.0233(9) 0.0222(9) 0.0221(10) 0.0027(8) 0.0086(8) 0.0020(7)
C7_2 0.0308(10) 0.0221(10) 0.0329(11) -0.0034(9) 0.0118(9) 0.0011(8)
C8_2 0.0253(11) 0.0516(14) 0.0304(12) 0.0032(10) 0.0093(9) 0.0121(10)
C9_2 0.0242(10) 0.0303(11) 0.0260(11) -0.0059(9) 0.0051(8) -0.0001(8)
C1_3 0.0183(9) 0.0178(9) 0.0242(10) -0.0004(8) 0.0070(8) 0.0015(7)
N2_3 0.0211(8) 0.0245(8) 0.0180(8) 0.0011(7) 0.0046(6) -0.0042(6)
C3_3 0.0257(10) 0.0351(11) 0.0188(10) 0.0031(9) 0.0053(8) -0.0073(8)
C4_3 0.0308(11) 0.0515(14) 0.0225(11) 0.0064(10) 0.0056(9) -0.0140(10)
N5_3 0.0205(8) 0.0319(9) 0.0197(8) 0.0038(7) 0.0056(7) -0.0052(7)
C1_4 0.0225(9) 0.0200(9) 0.0177(9) 0.0023(7) 0.0056(7) -0.0036(7)
C2_4 0.0245(10) 0.0215(9) 0.0222(10) 0.0038(8) 0.0087(8) -0.0025(7)
C3_4 0.0211(10) 0.0308(11) 0.0285(11) 0.0058(9) 0.0058(8) -0.0015(8)
C4_4 0.0325(11) 0.0292(11) 0.0278(11) -0.0002(9) 0.0050(9) -0.0103(9)
C5_4 0.0391(12) 0.0203(10) 0.0272(11) -0.0015(8) 0.0091(9) -0.0047(8)
C6_4 0.0286(10) 0.0196(9) 0.0220(10) 0.0031(8) 0.0091(8) -0.0010(8)
C7_4 0.0279(10) 0.0244(10) 0.0301(11) 0.0030(9) 0.0121(9) 0.0012(8)
C8_4 0.0419(14) 0.0467(14) 0.0491(16) -0.0097(12) 0.0002(12) -0.0186(11)
C9_4 0.0354(11) 0.0250(10) 0.0309(11) 0.0018(9) 0.0120(9) 0.0055(9)
C1_5 0.0185(9) 0.0296(10) 0.0196(10) 0.0028(8) 0.0033(8) -0.0028(8)
C2_5 0.0234(10) 0.0248(10) 0.0260(10) 0.0023(8) 0.0018(8) -0.0005(8)
C3_5 0.0212(10) 0.0306(11) 0.0343(12) -0.0023(9) 0.0050(9) 0.0033(8)
C4_5 0.0214(10) 0.0326(11) 0.0284(11) -0.0045(9) 0.0061(8) -0.0051(8)
C5_5 0.0264(10) 0.0256(10) 0.0302(11) -0.0045(9) 0.0078(9) -0.0051(8)
C6_5 0.0223(9) 0.0294(10) 0.0222(10) -0.0021(8) 0.0055(8) -0.0007(8)
C7_5 0.0330(12) 0.0243(11) 0.0518(15) 0.0011(10) 0.0054(10) -0.0011(9)
C8_5 0.0256(11) 0.0441(13) 0.0555(16) -0.0124(12) 0.0146(11) -0.0094(10)
C9_5 0.0291(11) 0.0359(12) 0.0501(15) -0.0111(11) 0.0128(10) 0.0008(9)
C1_6 0.075(2) 0.0594(18) 0.0502(17) -0.0084(14) 0.0173(15) 0.0181(15)
C2_6 0.0574(17) 0.0628(19) 0.0584(19) -0.0066(15) -0.0023(14) 0.0044(15)
C3_6 0.116(3) 0.082(3) 0.084(3) -0.021(2) 0.017(2) -0.033(2)
C4_6 0.141(5) 0.168(6) 0.103(4) -0.064(4) 0.070(4) -0.090(4)
C5_6 0.057(3) 0.232(8) 0.108(4) -0.038(5) 0.026(3) -0.012(4)
C6_6 0.073(3) 0.161(5) 0.093(3) 0.010(3) 0.010(2) 0.051(3)
C7_6 0.198(5) 0.063(2) 0.070(3) 0.005(2) 0.051(3) 0.001(3)

loop_
_atom_type_symbol
_atom_type_description
_atom_type_scat_dispersion_real
_atom_type_scat_dispersion_imag
_atom_type_scat_source
C C 0.0033 0.0016 'International Tables Vol C Tables 4.2.6.8 and 6.1.1.4'
H H 0.0000 0.0000 'International Tables Vol C Tables 4.2.6.8 and 6.1.1.4'
B B 0.0013 0.0007 'International Tables Vol C Tables 4.2.6.8 and 6.1.1.4'
N N 0.0061 0.0033 'International Tables Vol C Tables 4.2.6.8 and 6.1.1.4'

loop_
_geom_angle_atom_site_label_1
_geom_angle_atom_site_label_2
_geom_angle_atom_site_label_3
_geom_angle
C1_3 B1 C9_1 123.94(16)
C1_3 B1 B2 128.11(16)
C9_1 B1 B2 105.41(15)
C1_2 B2 C1_1 123.41(16)
C1_2 B2 B1 133.74(17)
C1_1 B2 B1 102.78(15)
C2_1 C1_1 C6_1 117.83(16)
C2_1 C1_1 B2 131.29(16)
C6_1 C1_1 B2 110.73(16)
C3_1 C2_1 C1_1 119.34(17)
C3_1 C2_1 C7_1 118.00(17)
C1_1 C2_1 C7_1 122.65(16)
C4_1 C3_1 C2_1 122.61(18)
C5_1 C4_1 C3_1 118.18(17)
C5_1 C4_1 C8_1 120.41(18)
C3_1 C4_1 C8_1 121.40(18)
C4_1 C5_1 C6_1 120.54(17)
C5_1 C6_1 C1_1 121.42(17)
C5_1 C6_1 C9_1 123.64(16)
C1_1 C6_1 C9_1 114.86(15)
C6_1 C9_1 B1 105.73(15)
C2_2 C1_2 C6_2 117.47(16)
C2_2 C1_2 B2 120.10(16)
C6_2 C1_2 B2 122.33(16)
C3_2 C2_2 C1_2 120.69(17)
C3_2 C2_2 C7_2 119.32(17)
C1_2 C2_2 C7_2 119.97(16)
C4_2 C3_2 C2_2 121.65(17)
C5_2 C4_2 C3_2 117.75(16)
C5_2 C4_2 C8_2 121.37(18)
C3_2 C4_2 C8_2 120.87(18)
C4_2 C5_2 C6_2 121.91(18)
C5_2 C6_2 C1_2 120.51(17)
C5_2 C6_2 C9_2 119.02(17)
C1_2 C6_2 C9_2 120.47(16)
N2_3 C1_3 N5_3 107.85(16)
N2_3 C1_3 B1 127.62(16)
N5_3 C1_3 B1 124.42(16)
C1_3 N2_3 C1_4 126.69(16)
C1_3 N2_3 C3_3 112.71(15)
C1_4 N2_3 C3_3 117.81(14)
N2_3 C3_3 C4_3 102.43(14)
N5_3 C4_3 C3_3 102.59(16)
C1_3 N5_3 C1_5 127.34(15)
C1_3 N5_3 C4_3 112.85(15)
C1_5 N5_3 C4_3 119.79(15)
C2_4 C1_4 C6_4 121.53(17)
C2_4 C1_4 N2_3 119.05(16)
C6_4 C1_4 N2_3 119.01(16)
C3_4 C2_4 C1_4 117.97(17)
C3_4 C2_4 C7_4 120.16(17)
C1_4 C2_4 C7_4 121.83(17)
C4_4 C3_4 C2_4 122.00(18)
C5_4 C4_4 C3_4 118.39(18)
C5_4 C4_4 C8_4 120.9(2)
C3_4 C4_4 C8_4 120.7(2)
C4_4 C5_4 C6_4 121.79(19)
C5_4 C6_4 C1_4 118.25(17)
C5_4 C6_4 C9_4 120.85(17)
C1_4 C6_4 C9_4 120.88(17)
C6_5 C1_5 C2_5 121.54(17)
C6_5 C1_5 N5_3 120.00(17)
C2_5 C1_5 N5_3 118.43(17)
C3_5 C2_5 C1_5 117.97(18)
C3_5 C2_5 C7_5 120.60(18)
C1_5 C2_5 C7_5 121.43(17)
C4_5 C3_5 C2_5 122.14(18)
C3_5 C4_5 C5_5 118.25(17)
C3_5 C4_5 C8_5 121.37(18)
C5_5 C4_5 C8_5 120.37(18)
C4_5 C5_5 C6_5 121.93(18)
C5_5 C6_5 C1_5 118.14(17)
C5_5 C6_5 C9_5 120.14(18)
C1_5 C6_5 C9_5 121.72(17)
C2_6 C1_6 C6_6 117.2(4)
C2_6 C1_6 C7_6 123.1(3)
C6_6 C1_6 C7_6 119.7(4)
C1_6 C2_6 C3_6 123.1(3)
C4_6 C3_6 C2_6 119.9(5)
C3_6 C4_6 C5_6 118.7(5)
C4_6 C5_6 C6_6 120.3(5)
C1_6 C6_6 C5_6 120.6(5)

loop_
_geom_bond_atom_site_label_1
_geom_bond_atom_site_label_2
_geom_bond_distance
B1 C1_3 1.553(3)
B1 C9_1 1.615(3)
B1 B2 1.670(3)
B2 C1_2 1.585(3)
B2 C1_1 1.596(3)
C1_1 C2_1 1.408(3)
C1_1 C6_1 1.414(2)
C2_1 C3_1 1.393(3)
C2_1 C7_1 1.514(3)
C3_1 C4_1 1.390(3)
C4_1 C5_1 1.388(3)
C4_1 C8_1 1.510(3)
C5_1 C6_1 1.391(3)
C6_1 C9_1 1.502(3)
C1_2 C2_2 1.409(3)
C1_2 C6_2 1.411(3)
C2_2 C3_2 1.392(2)
C2_2 C7_2 1.501(3)
C3_2 C4_2 1.392(3)
C4_2 C5_2 1.387(3)
C4_2 C8_2 1.511(3)
C5_2 C6_2 1.392(3)
C6_2 C9_2 1.505(3)
C1_3 N2_3 1.349(2)
C1_3 N5_3 1.353(2)
N2_3 C1_4 1.437(2)
N2_3 C3_3 1.475(2)
C3_3 C4_3 1.527(3)
C4_3 N5_3 1.467(2)
N5_3 C1_5 1.435(2)
C1_4 C2_4 1.394(3)
C1_4 C6_4 1.398(3)
C2_4 C3_4 1.392(3)
C2_4 C7_4 1.497(3)
C3_4 C4_4 1.388(3)
C4_4 C5_4 1.387(3)
C4_4 C8_4 1.511(3)
C5_4 C6_4 1.390(3)
C6_4 C9_4 1.503(3)
C1_5 C6_5 1.394(3)
C1_5 C2_5 1.398(3)
C2_5 C3_5 1.388(3)
C2_5 C7_5 1.506(3)
C3_5 C4_5 1.386(3)
C4_5 C5_5 1.388(3)
C4_5 C8_5 1.506(3)
C5_5 C6_5 1.389(3)
C6_5 C9_5 1.505(3)
C1_6 C2_6 1.329(4)
C1_6 C6_6 1.381(5)
C1_6 C7_6 1.456(5)
C2_6 C3_6 1.385(5)
C3_6 C4_6 1.343(7)
C4_6 C5_6 1.375(8)
C5_6 C6_6 1.384(8)
